data_4085617
loop_
_publ_author_name
'Guo, Jia-Yi'
'Chan, Yuk-Chi'
'Li, Yongxin'
'Ganguly, Rakesh'
'So, Cheuk-Wai'

_publ_section_title
;
 Oxo-Bridged Bis(group 4 metal unsymmetric phosphonium-stabilized carbene)
 Complexes
;
_journal_issue 7
_journal_name_full Organometallics
_journal_page_first 1238
_journal_paper_doi 10.1021/om5012962
_journal_volume 34
_journal_year 2015
_chemical_formula_moiety 'C32 H41 N3 P2 S Si Zr'
_chemical_formula_sum 'C32 H41 N3 P2 S Si Zr'
_chemical_formula_weight 680.99
_chemical_name_systematic
; 
 ? 
;
_space_group_IT_number 2
_symmetry_cell_setting triclinic
_symmetry_space_group_name_Hall '-P 1'
_symmetry_space_group_name_H-M 'P -1'
_atom_sites_solution_hydrogens geom
_atom_sites_solution_primary direct
_atom_sites_solution_secondary difmap
_audit_creation_method SHELXL-97
_cell_angle_alpha 87.0260(10)
_cell_angle_beta 89.2870(10)
_cell_angle_gamma 87.7320(10)
_cell_formula_units_Z 4
_cell_length_a 9.6234(2)
_cell_length_b 18.0821(3)
_cell_length_c 19.4580(3)
_cell_measurement_reflns_used 9995
_cell_measurement_temperature 103(2)
_cell_measurement_theta_max 28.15
_cell_measurement_theta_min 2.26
_cell_volume 3378.52(10)
_computing_cell_refinement 'Bruker SAINT'
_computing_data_collection 'Bruker APEX2'
_computing_data_reduction 'Bruker SAINT'
_computing_molecular_graphics 'Bruker SHELXTL'
_computing_publication_material 'Bruker SHELXTL'
_computing_structure_refinement 'SHELXL-97 (Sheldrick, 2008)'
_computing_structure_solution 'SHELXS-97 (Sheldrick, 2008)'
_diffrn_ambient_temperature 103(2)
_diffrn_measured_fraction_theta_full 0.991
_diffrn_measured_fraction_theta_max 0.991
_diffrn_measurement_device_type 'Bruker APEX-II CCD'
_diffrn_measurement_method '\f and \w scans'
_diffrn_radiation_monochromator graphite
_diffrn_radiation_source 'fine-focus sealed tube'
_diffrn_radiation_type MoK\a
_diffrn_radiation_wavelength 0.71073
_diffrn_reflns_av_R_equivalents 0.0918
_diffrn_reflns_av_sigmaI/netI 0.1130
_diffrn_reflns_limit_h_max 14
_diffrn_reflns_limit_h_min -14
_diffrn_reflns_limit_k_max 27
_diffrn_reflns_limit_k_min -26
_diffrn_reflns_limit_l_max 29
_diffrn_reflns_limit_l_min -24
_diffrn_reflns_number 109036
_diffrn_reflns_theta_full 32.11
_diffrn_reflns_theta_max 32.11
_diffrn_reflns_theta_min 1.50
_exptl_absorpt_coefficient_mu 0.543
_exptl_absorpt_correction_T_max 0.9892
_exptl_absorpt_correction_T_min 0.8370
_exptl_absorpt_correction_type multi-scan
_exptl_absorpt_process_details sadabs
_exptl_crystal_colour colourless
_exptl_crystal_density_diffrn 1.339
_exptl_crystal_density_method 'not measured'
_exptl_crystal_description plate
_exptl_crystal_F_000 1416
_exptl_crystal_size_max 0.34
_exptl_crystal_size_mid 0.20
_exptl_crystal_size_min 0.02
_refine_diff_density_max 0.608
_refine_diff_density_min -0.957
_refine_diff_density_rms 0.141
_refine_ls_extinction_method none
_refine_ls_goodness_of_fit_ref 1.018
_refine_ls_hydrogen_treatment constr
_refine_ls_matrix_type full
_refine_ls_number_parameters 775
_refine_ls_number_reflns 23481
_refine_ls_number_restraints 36
_refine_ls_restrained_S_all 1.017
_refine_ls_R_factor_all 0.1172
_refine_ls_R_factor_gt 0.0503
_refine_ls_shift/su_max 0.003
_refine_ls_shift/su_mean 0.000
_refine_ls_structure_factor_coef Fsqd
_refine_ls_weighting_details 'calc w=1/[\s^2^(Fo^2^)+(0.0473P)^2^+0.4491P] where P=(Fo^2^+2Fc^2^)/3'
_refine_ls_weighting_scheme calc
_refine_ls_wR_factor_gt 0.0913
_refine_ls_wR_factor_ref 0.1216
_reflns_number_gt 13837
_reflns_number_total 23481
_reflns_threshold_expression >2sigma(I)
_cod_data_source_file om5012962_si_002.cif
_cod_data_source_block scw411s
_cod_depositor_comments
;
The following automatic conversions were performed:

'_symmetry_cell_setting' value 'Triclinic' changed to 'triclinic'
according to
/usr/data/users/saulius/crontab/automatic-downloads/rss-feeds/ACS/lib/dictionaries/cif_core.dic
dictionary named 'cif_core.dic' version 2.4.2 from 2011-04-26.

Automatic conversion script
Id: cif_fix_values 3105 2015-03-04 15:46:00Z robertas 

 Adding full bibliography for 4085616--4085622.cif.
;
_cod_original_sg_symbol_H-M P-1
_cod_database_code 4085617

loop_
_symmetry_equiv_pos_as_xyz
'x, y, z'
'-x, -y, -z'

loop_
_atom_site_label
_atom_site_type_symbol
_atom_site_fract_x
_atom_site_fract_y
_atom_site_fract_z
_atom_site_U_iso_or_equiv
_atom_site_adp_type
_atom_site_occupancy
_atom_site_symmetry_multiplicity
_atom_site_calc_flag
_atom_site_refinement_flags
_atom_site_disorder_assembly
_atom_site_disorder_group
Zr1 Zr -0.00163(3) 0.195060(15) 0.681379(13) 0.01381(6) Uani 1 1 d . . .
Zr2 Zr 0.41166(3) 0.203142(15) 0.190903(13) 0.01463(6) Uani 1 1 d . A .
C1 C 0.0385(3) 0.29391(15) 0.61102(13) 0.0145(5) Uani 1 1 d . . .
C2 C 0.0060(3) 0.25155(15) 0.47125(13) 0.0151(5) Uani 1 1 d . . .
C3 C -0.0833(3) 0.19638(16) 0.45490(14) 0.0192(6) Uani 1 1 d . . .
H3 H -0.0856 0.1517 0.4827 0.023 Uiso 1 1 calc R . .
C4 C -0.1690(3) 0.20669(17) 0.39801(15) 0.0227(7) Uani 1 1 d . . .
H4 H -0.2302 0.1691 0.3874 0.027 Uiso 1 1 calc R . .
C5 C -0.1660(3) 0.27110(17) 0.35680(15) 0.0237(7) Uani 1 1 d . . .
H5 H -0.2239 0.2774 0.3176 0.028 Uiso 1 1 calc R . .
C6 C -0.0783(3) 0.32649(18) 0.37279(14) 0.0239(7) Uani 1 1 d . . .
H6 H -0.0764 0.3710 0.3447 0.029 Uiso 1 1 calc R . .
C7 C 0.0068(3) 0.31684(16) 0.42996(14) 0.0192(6) Uani 1 1 d . . .
H7 H 0.0662 0.3552 0.4410 0.023 Uiso 1 1 calc R . .
C8 C 0.3876(3) 0.08447(18) 0.58982(17) 0.0289(7) Uani 1 1 d . . .
H8A H 0.3993 0.0989 0.6372 0.043 Uiso 1 1 calc R . .
H8B H 0.4284 0.1215 0.5579 0.043 Uiso 1 1 calc R . .
H8C H 0.4344 0.0360 0.5839 0.043 Uiso 1 1 calc R . .
C9 C 0.1199(4) 0.00751(16) 0.63144(15) 0.0256(7) Uani 1 1 d . . .
H9A H 0.0185 0.0106 0.6272 0.038 Uiso 1 1 calc R . .
H9B H 0.1453 0.0164 0.6788 0.038 Uiso 1 1 calc R . .
H9C H 0.1549 -0.0419 0.6197 0.038 Uiso 1 1 calc R . .
C10 C 0.1859(4) 0.04934(18) 0.48106(16) 0.0285(7) Uani 1 1 d . . .
H10A H 0.2249 0.0873 0.4494 0.043 Uiso 1 1 calc R . .
H10B H 0.0882 0.0431 0.4699 0.043 Uiso 1 1 calc R . .
H10C H 0.2383 0.0022 0.4765 0.043 Uiso 1 1 calc R . .
C11 C 0.2829(3) 0.26796(15) 0.52100(13) 0.0149(5) Uani 1 1 d . . .
C12 C 0.3387(3) 0.24987(16) 0.45694(14) 0.0194(6) Uani 1 1 d . . .
H12 H 0.2824 0.2274 0.4247 0.023 Uiso 1 1 calc R . .
C13 C 0.4757(3) 0.26464(16) 0.44030(14) 0.0207(6) Uani 1 1 d . . .
H13 H 0.5137 0.2514 0.3971 0.025 Uiso 1 1 calc R . .
C14 C 0.5573(3) 0.29870(16) 0.48669(15) 0.0204(6) Uani 1 1 d . . .
H14 H 0.6512 0.3089 0.4753 0.025 Uiso 1 1 calc R . .
C15 C 0.5018(3) 0.31784(16) 0.54961(15) 0.0197(6) Uani 1 1 d . . .
H15 H 0.5574 0.3417 0.5811 0.024 Uiso 1 1 calc R . .
C16 C 0.3662(3) 0.30241(15) 0.56685(14) 0.0171(6) Uani 1 1 d . . .
H16 H 0.3293 0.3154 0.6103 0.021 Uiso 1 1 calc R . .
C17 C -0.1121(3) 0.43665(15) 0.62494(13) 0.0149(5) Uani 1 1 d . . .
C18 C -0.1412(3) 0.50151(15) 0.65885(14) 0.0187(6) Uani 1 1 d . . .
H18 H -0.0934 0.5101 0.6999 0.022 Uiso 1 1 calc R . .
C19 C -0.2398(3) 0.55397(16) 0.63306(15) 0.0220(6) Uani 1 1 d . . .
H19 H -0.2592 0.5982 0.6564 0.026 Uiso 1 1 calc R . .
C20 C -0.3089(3) 0.54117(17) 0.57345(15) 0.0231(7) Uani 1 1 d . . .
H20 H -0.3761 0.5768 0.5557 0.028 Uiso 1 1 calc R . .
C21 C -0.2814(3) 0.47747(17) 0.53945(15) 0.0244(7) Uani 1 1 d . . .
H21 H -0.3295 0.4692 0.4984 0.029 Uiso 1 1 calc R . .
C22 C -0.1831(3) 0.42495(16) 0.56516(14) 0.0193(6) Uani 1 1 d . . .
H22 H -0.1646 0.3808 0.5416 0.023 Uiso 1 1 calc R . .
C23 C 0.1613(3) 0.41104(15) 0.68317(13) 0.0146(5) Uani 1 1 d . . .
C24 C 0.2122(3) 0.46800(16) 0.64030(14) 0.0207(6) Uani 1 1 d . . .
H24 H 0.1566 0.4894 0.6039 0.025 Uiso 1 1 calc R . .
C25 C 0.3444(3) 0.49369(18) 0.65075(15) 0.0254(7) Uani 1 1 d . . .
H25 H 0.3777 0.5335 0.6221 0.030 Uiso 1 1 calc R . .
C26 C 0.4275(3) 0.46181(18) 0.70239(15) 0.0253(7) Uani 1 1 d . . .
H26 H 0.5193 0.4779 0.7078 0.030 Uiso 1 1 calc R . .
C27 C 0.3765(3) 0.40615(18) 0.74630(15) 0.0252(7) Uani 1 1 d . . .
H27 H 0.4322 0.3852 0.7829 0.030 Uiso 1 1 calc R . .
C28 C 0.2448(3) 0.38107(16) 0.73696(14) 0.0198(6) Uani 1 1 d . . .
H28 H 0.2103 0.3431 0.7674 0.024 Uiso 1 1 calc R . .
C29 C 0.2773(4) 0.1726(2) 0.76171(17) 0.0348(8) Uani 1 1 d . . .
H29A H 0.3402 0.1286 0.7618 0.052 Uiso 1 1 calc R . .
H29B H 0.2849 0.1965 0.8055 0.052 Uiso 1 1 calc R . .
H29C H 0.3027 0.2074 0.7237 0.052 Uiso 1 1 calc R . .
C30 C 0.0950(4) 0.09640(19) 0.80731(16) 0.0335(8) Uani 1 1 d . . .
H30A H 0.0987 0.1187 0.8521 0.050 Uiso 1 1 calc R . .
H30B H 0.1594 0.0531 0.8069 0.050 Uiso 1 1 calc R . .
H30C H 0.0002 0.0811 0.7993 0.050 Uiso 1 1 calc R . .
C31 C -0.2412(4) 0.07784(18) 0.70312(18) 0.0348(8) Uani 1 1 d . . .
H31A H -0.2726 0.0514 0.6638 0.052 Uiso 1 1 calc R . .
H31B H -0.3193 0.0855 0.7351 0.052 Uiso 1 1 calc R . .
H31C H -0.1666 0.0485 0.7267 0.052 Uiso 1 1 calc R . .
C32 C -0.2959(4) 0.1921(2) 0.6398(2) 0.0448(10) Uani 1 1 d . . .
H32A H -0.3774 0.2013 0.6693 0.067 Uiso 1 1 calc R . .
H32B H -0.3231 0.1645 0.6004 0.067 Uiso 1 1 calc R . .
H32C H -0.2583 0.2394 0.6233 0.067 Uiso 1 1 calc R . .
C33 C 0.4694(3) 0.28926(15) 0.10925(13) 0.0149(5) Uani 1 1 d . . .
C34 C 0.7091(3) 0.37259(15) 0.14168(13) 0.0141(5) Uani 1 1 d . . .
C35 C 0.7787(3) 0.41890(17) 0.18436(14) 0.0221(6) Uani 1 1 d . . .
H35 H 0.7306 0.4409 0.2216 0.027 Uiso 1 1 calc R . .
C36 C 0.9166(3) 0.43234(18) 0.17208(15) 0.0240(7) Uani 1 1 d . . .
H36 H 0.9635 0.4637 0.2010 0.029 Uiso 1 1 calc R . .
C37 C 0.9879(3) 0.40081(17) 0.11812(15) 0.0231(7) Uani 1 1 d . . .
H37 H 1.0829 0.4110 0.1097 0.028 Uiso 1 1 calc R . .
C38 C 0.9206(3) 0.35457(17) 0.07658(15) 0.0241(7) Uani 1 1 d . . .
H38 H 0.9698 0.3321 0.0400 0.029 Uiso 1 1 calc R . .
C39 C 0.7815(3) 0.34076(16) 0.08800(14) 0.0203(6) Uani 1 1 d . . .
H39 H 0.7354 0.3093 0.0588 0.024 Uiso 1 1 calc R . .
C40 C 0.4431(3) 0.44713(15) 0.14147(13) 0.0148(5) Uani 1 1 d . . .
C41 C 0.3216(3) 0.46568(16) 0.17733(14) 0.0179(6) Uani 1 1 d . . .
H41 H 0.2863 0.4318 0.2115 0.021 Uiso 1 1 calc R . .
C42 C 0.2525(3) 0.53273(16) 0.16354(15) 0.0211(6) Uani 1 1 d . . .
H42 H 0.1708 0.5453 0.1890 0.025 Uiso 1 1 calc R . .
C43 C 0.3011(3) 0.58218(16) 0.11279(15) 0.0219(6) Uani 1 1 d . . .
H43 H 0.2524 0.6282 0.1031 0.026 Uiso 1 1 calc R . .
C44 C 0.4204(3) 0.56416(17) 0.07663(16) 0.0238(7) Uani 1 1 d . . .
H44 H 0.4535 0.5976 0.0414 0.029 Uiso 1 1 calc R . .
C45 C 0.4929(3) 0.49730(16) 0.09138(14) 0.0186(6) Uani 1 1 d . . .
H45 H 0.5766 0.4858 0.0672 0.022 Uiso 1 1 calc R . .
Si2 Si 0.2670(17) 0.0913(7) 0.0690(6) 0.0286(16) Uani 0.56(4) 1 d P A 1
C46 C 0.337(3) 0.0609(14) -0.0228(14) 0.037(4) Uani 0.56(4) 1 d PU A 1
H46A H 0.3027 0.0968 -0.0587 0.056 Uiso 0.56(4) 1 calc PR A 1
H46B H 0.3041 0.0117 -0.0314 0.056 Uiso 0.56(4) 1 calc PR A 1
H46C H 0.4391 0.0593 -0.0232 0.056 Uiso 0.56(4) 1 calc PR A 1
C47 C 0.071(2) 0.1069(13) 0.0746(11) 0.055(4) Uani 0.56(4) 1 d PU A 1
H47A H 0.0435 0.1133 0.1226 0.082 Uiso 0.56(4) 1 calc PR A 1
H47B H 0.0260 0.0640 0.0575 0.082 Uiso 0.56(4) 1 calc PR A 1
H47C H 0.0434 0.1514 0.0465 0.082 Uiso 0.56(4) 1 calc PR A 1
C48 C 0.320(3) 0.0195(8) 0.1353(7) 0.042(4) Uani 0.56(4) 1 d PU A 1
H48A H 0.4213 0.0107 0.1331 0.063 Uiso 0.56(4) 1 calc PR A 1
H48B H 0.2742 -0.0266 0.1271 0.063 Uiso 0.56(4) 1 calc PR A 1
H48C H 0.2935 0.0361 0.1809 0.063 Uiso 0.56(4) 1 calc PR A 1
Si2A Si 0.3014(18) 0.0829(9) 0.0635(8) 0.0292(18) Uani 0.44(4) 1 d PU A 2
C48A C 0.383(3) 0.0124(11) 0.1272(11) 0.042(4) Uani 0.44(4) 1 d PU A 2
H48D H 0.4838 0.0180 0.1275 0.063 Uiso 0.44(4) 1 calc PR A 2
H48E H 0.3629 -0.0376 0.1140 0.063 Uiso 0.44(4) 1 calc PR A 2
H48F H 0.3445 0.0202 0.1733 0.063 Uiso 0.44(4) 1 calc PR A 2
C47A C 0.110(3) 0.0820(15) 0.0731(15) 0.052(5) Uani 0.44(4) 1 d P A 2
H47D H 0.0832 0.0949 0.1199 0.078 Uiso 0.44(4) 1 calc PR A 2
H47E H 0.0783 0.0325 0.0647 0.078 Uiso 0.44(4) 1 calc PR A 2
H47F H 0.0669 0.1182 0.0399 0.078 Uiso 0.44(4) 1 calc PR A 2
C46A C 0.323(4) 0.0521(19) -0.0180(18) 0.066(11) Uani 0.44(4) 1 d P A 2
H46D H 0.2525 0.0761 -0.0483 0.099 Uiso 0.44(4) 1 calc PR A 2
H46E H 0.3142 -0.0017 -0.0168 0.099 Uiso 0.44(4) 1 calc PR A 2
H46F H 0.4160 0.0644 -0.0355 0.099 Uiso 0.44(4) 1 calc PR A 2
C49 C 0.5365(3) 0.21952(15) -0.02071(14) 0.0170(6) Uani 1 1 d . . .
C50 C 0.6537(3) 0.17615(17) -0.00069(16) 0.0258(7) Uani 1 1 d . . .
H50 H 0.6619 0.1578 0.0458 0.031 Uiso 1 1 calc R . .
C51 C 0.7576(4) 0.15967(19) -0.04747(19) 0.0333(8) Uani 1 1 d . . .
H51 H 0.8371 0.1304 -0.0329 0.040 Uiso 1 1 calc R . .
C52 C 0.7469(4) 0.18547(19) -0.11534(18) 0.0332(8) Uani 1 1 d . . .
H52 H 0.8188 0.1740 -0.1474 0.040 Uiso 1 1 calc R . .
C53 C 0.6325(4) 0.22763(18) -0.13627(17) 0.0308(8) Uani 1 1 d . . .
H53 H 0.6246 0.2451 -0.1830 0.037 Uiso 1 1 calc R . .
C54 C 0.5277(3) 0.24498(17) -0.08934(15) 0.0238(7) Uani 1 1 d . . .
H54 H 0.4490 0.2746 -0.1043 0.029 Uiso 1 1 calc R . .
C55 C 0.2736(3) 0.29367(16) -0.00460(13) 0.0158(6) Uani 1 1 d . . .
C56 C 0.2632(3) 0.37049(16) -0.00350(14) 0.0178(6) Uani 1 1 d . . .
H56 H 0.3191 0.3956 0.0270 0.021 Uiso 1 1 calc R . .
C57 C 0.1709(3) 0.41084(18) -0.04721(15) 0.0240(7) Uani 1 1 d . . .
H57 H 0.1643 0.4634 -0.0468 0.029 Uiso 1 1 calc R . .
C58 C 0.0892(3) 0.37406(19) -0.09107(15) 0.0270(7) Uani 1 1 d . . .
H58 H 0.0279 0.4016 -0.1216 0.032 Uiso 1 1 calc R . .
C59 C 0.0958(3) 0.29756(18) -0.09093(15) 0.0262(7) Uani 1 1 d . . .
H59 H 0.0373 0.2725 -0.1203 0.031 Uiso 1 1 calc R . .
C60 C 0.1877(3) 0.25762(17) -0.04807(14) 0.0220(6) Uani 1 1 d . . .
H60 H 0.1925 0.2051 -0.0482 0.026 Uiso 1 1 calc R . .
C61 C 0.7116(3) 0.13774(19) 0.20517(17) 0.0324(8) Uani 1 1 d . A .
H61A H 0.7424 0.0947 0.1796 0.049 Uiso 1 1 calc R . .
H61B H 0.7678 0.1398 0.2466 0.049 Uiso 1 1 calc R . .
H61C H 0.7226 0.1831 0.1761 0.049 Uiso 1 1 calc R . .
C62 C 0.5483(4) 0.06891(19) 0.27362(18) 0.0359(8) Uani 1 1 d . A .
H62A H 0.5999 0.0766 0.3156 0.054 Uiso 1 1 calc R . .
H62B H 0.5835 0.0233 0.2533 0.054 Uiso 1 1 calc R . .
H62C H 0.4493 0.0647 0.2849 0.054 Uiso 1 1 calc R . .
C63 C 0.1228(4) 0.2487(2) 0.2115(2) 0.0530(12) Uani 1 1 d . A .
H63A H 0.0912 0.2793 0.2492 0.080 Uiso 1 1 calc R . .
H63B H 0.0430 0.2248 0.1926 0.080 Uiso 1 1 calc R . .
H63C H 0.1661 0.2800 0.1753 0.080 Uiso 1 1 calc R . .
C64 C 0.1623(4) 0.1461(2) 0.29175(17) 0.0357(8) Uani 1 1 d . A .
H64A H 0.0858 0.1192 0.2733 0.054 Uiso 1 1 calc R . .
H64B H 0.1267 0.1771 0.3284 0.054 Uiso 1 1 calc R . .
H64C H 0.2335 0.1107 0.3104 0.054 Uiso 1 1 calc R . .
N1 N 0.1060(2) 0.16071(12) 0.58466(11) 0.0151(5) Uani 1 1 d . . .
N2 N 0.1347(3) 0.15065(14) 0.75302(12) 0.0229(6) Uani 1 1 d . . .
N3 N -0.1899(3) 0.14873(14) 0.67916(12) 0.0236(6) Uani 1 1 d . . .
N4 N 0.3542(3) 0.16923(13) 0.08566(11) 0.0175(5) Uani 1 1 d . . .
N5 N 0.5663(3) 0.13135(13) 0.22474(12) 0.0219(5) Uani 1 1 d . . .
N6 N 0.2228(3) 0.19271(14) 0.23705(13) 0.0244(6) Uani 1 1 d . . .
P1 P 0.10900(7) 0.24382(4) 0.54907(3) 0.01277(14) Uani 1 1 d . . .
P2 P 0.00594(8) 0.36411(4) 0.66045(3) 0.01284(14) Uani 1 1 d . . .
P3 P 0.52707(8) 0.35569(4) 0.15532(3) 0.01305(14) Uani 1 1 d . A .
P4 P 0.40777(8) 0.24305(4) 0.04518(3) 0.01402(14) Uani 1 1 d . A .
S1 S -0.08339(8) 0.31657(4) 0.74642(3) 0.01678(14) Uani 1 1 d . . .
S2 S 0.49500(8) 0.32032(4) 0.25518(3) 0.01686(15) Uani 1 1 d . . .
Si1 Si 0.19818(9) 0.07874(4) 0.57151(4) 0.01758(17) Uani 1 1 d . . .

loop_
_atom_site_aniso_label
_atom_site_aniso_U_11
_atom_site_aniso_U_22
_atom_site_aniso_U_33
_atom_site_aniso_U_23
_atom_site_aniso_U_13
_atom_site_aniso_U_12
Zr1 0.01418(15) 0.01403(13) 0.01311(12) 0.00148(10) -0.00142(10) -0.00159(11)
Zr2 0.01426(15) 0.01507(13) 0.01418(13) 0.00296(10) -0.00105(10) -0.00039(11)
C1 0.0143(15) 0.0145(13) 0.0146(12) 0.0011(10) 0.0000(10) -0.0017(11)
C2 0.0117(14) 0.0206(14) 0.0131(12) -0.0044(10) 0.0000(10) 0.0021(11)
C3 0.0174(16) 0.0184(14) 0.0219(14) -0.0027(11) -0.0046(11) 0.0013(12)
C4 0.0174(16) 0.0244(16) 0.0273(16) -0.0102(13) -0.0065(12) 0.0013(13)
C5 0.0194(17) 0.0322(17) 0.0193(14) -0.0066(12) -0.0073(11) 0.0090(13)
C6 0.0246(18) 0.0290(17) 0.0172(14) 0.0043(12) -0.0026(12) 0.0050(14)
C7 0.0195(16) 0.0221(15) 0.0162(13) -0.0002(11) -0.0001(11) -0.0023(12)
C8 0.0218(18) 0.0275(17) 0.0371(18) 0.0004(14) -0.0056(14) 0.0019(14)
C9 0.034(2) 0.0153(14) 0.0274(16) -0.0014(12) -0.0060(13) -0.0011(13)
C10 0.036(2) 0.0239(16) 0.0262(16) -0.0075(13) -0.0029(14) 0.0041(15)
C11 0.0136(14) 0.0160(13) 0.0145(12) 0.0024(10) 0.0010(10) 0.0011(11)
C12 0.0187(16) 0.0216(15) 0.0177(14) -0.0004(11) -0.0004(11) -0.0005(12)
C13 0.0187(16) 0.0264(16) 0.0161(13) 0.0013(11) 0.0033(11) 0.0042(13)
C14 0.0096(15) 0.0269(16) 0.0242(15) 0.0035(12) 0.0026(11) -0.0010(12)
C15 0.0155(16) 0.0204(15) 0.0233(15) -0.0028(11) -0.0012(11) -0.0015(12)
C16 0.0168(16) 0.0174(14) 0.0172(13) -0.0029(11) 0.0016(11) 0.0004(12)
C17 0.0141(15) 0.0148(13) 0.0157(13) 0.0008(10) 0.0024(10) -0.0026(11)
C18 0.0213(16) 0.0177(14) 0.0172(13) -0.0005(11) 0.0013(11) -0.0014(12)
C19 0.0223(17) 0.0177(14) 0.0249(15) 0.0030(12) 0.0061(12) 0.0048(13)
C20 0.0151(16) 0.0232(16) 0.0292(16) 0.0115(13) 0.0015(12) 0.0030(12)
C21 0.0190(17) 0.0300(17) 0.0237(15) 0.0041(13) -0.0058(12) -0.0019(13)
C22 0.0176(16) 0.0219(15) 0.0186(14) -0.0005(11) 0.0000(11) -0.0050(12)
C23 0.0141(15) 0.0160(13) 0.0141(12) -0.0046(10) 0.0012(10) 0.0002(11)
C24 0.0214(17) 0.0219(15) 0.0192(14) -0.0015(11) -0.0014(11) -0.0042(13)
C25 0.0237(18) 0.0295(17) 0.0241(16) -0.0036(13) 0.0027(12) -0.0141(14)
C26 0.0147(16) 0.0374(19) 0.0252(16) -0.0110(13) 0.0009(12) -0.0079(14)
C27 0.0190(17) 0.0352(18) 0.0221(15) -0.0078(13) -0.0065(12) -0.0016(14)
C28 0.0207(16) 0.0232(15) 0.0159(13) -0.0039(11) -0.0013(11) -0.0013(12)
C29 0.036(2) 0.036(2) 0.0322(18) -0.0031(15) -0.0133(15) 0.0011(17)
C30 0.041(2) 0.036(2) 0.0222(16) 0.0016(14) -0.0052(14) 0.0087(17)
C31 0.034(2) 0.0263(18) 0.044(2) 0.0054(15) -0.0013(16) -0.0136(16)
C32 0.033(2) 0.046(2) 0.055(2) 0.0191(19) -0.0190(18) -0.0188(18)
C33 0.0153(15) 0.0148(13) 0.0142(12) 0.0019(10) -0.0005(10) -0.0001(11)
C34 0.0148(15) 0.0155(13) 0.0118(12) 0.0002(10) -0.0009(10) -0.0008(11)
C35 0.0191(17) 0.0309(17) 0.0171(14) -0.0076(12) 0.0008(11) -0.0016(13)
C36 0.0205(17) 0.0320(17) 0.0206(15) -0.0048(12) -0.0054(12) -0.0078(14)
C37 0.0126(16) 0.0306(17) 0.0258(15) 0.0040(13) -0.0014(12) -0.0039(13)
C38 0.0184(17) 0.0283(17) 0.0262(16) -0.0074(13) 0.0078(12) -0.0018(13)
C39 0.0175(16) 0.0222(15) 0.0222(15) -0.0080(12) 0.0027(11) -0.0041(12)
C40 0.0146(15) 0.0148(13) 0.0153(13) -0.0024(10) -0.0036(10) -0.0010(11)
C41 0.0162(15) 0.0199(14) 0.0177(13) -0.0012(11) 0.0001(11) -0.0029(12)
C42 0.0141(16) 0.0211(15) 0.0276(16) -0.0006(12) 0.0013(12) 0.0028(12)
C43 0.0201(17) 0.0155(14) 0.0298(16) 0.0009(12) -0.0043(12) 0.0019(12)
C44 0.0212(17) 0.0216(15) 0.0279(16) 0.0043(12) 0.0025(12) -0.0022(13)
C45 0.0150(15) 0.0193(14) 0.0211(14) 0.0010(11) 0.0032(11) -0.0001(12)
Si2 0.044(5) 0.021(3) 0.0212(17) 0.0015(14) -0.006(2) -0.016(3)
C46 0.069(8) 0.008(4) 0.035(7) -0.006(5) -0.021(5) 0.001(6)
C47 0.041(9) 0.072(10) 0.054(6) -0.002(7) -0.004(6) -0.031(7)
C48 0.077(10) 0.017(4) 0.032(4) 0.004(3) -0.009(6) -0.016(6)
Si2A 0.036(5) 0.021(3) 0.031(3) 0.0006(19) -0.005(3) -0.013(3)
C48A 0.064(11) 0.026(5) 0.035(6) 0.005(4) -0.017(7) -0.013(8)
C47A 0.031(10) 0.054(11) 0.073(9) 0.004(9) -0.016(8) -0.033(8)
C46A 0.14(2) 0.027(11) 0.032(9) 0.010(7) -0.045(12) -0.025(9)
C49 0.0155(15) 0.0158(13) 0.0204(14) -0.0055(11) 0.0009(11) -0.0036(11)
C50 0.0215(18) 0.0280(17) 0.0284(16) -0.0081(13) -0.0035(13) 0.0018(14)
C51 0.0185(18) 0.0297(18) 0.053(2) -0.0199(16) 0.0004(15) 0.0029(14)
C52 0.028(2) 0.0309(19) 0.043(2) -0.0180(16) 0.0168(15) -0.0108(16)
C53 0.039(2) 0.0288(18) 0.0254(16) -0.0028(13) 0.0137(14) -0.0110(16)
C54 0.0264(18) 0.0213(15) 0.0235(15) 0.0001(12) 0.0030(12) -0.0025(13)
C55 0.0126(14) 0.0212(14) 0.0135(12) 0.0007(10) -0.0004(10) -0.0017(11)
C56 0.0149(15) 0.0203(14) 0.0183(14) 0.0012(11) -0.0014(11) -0.0029(12)
C57 0.0193(17) 0.0253(16) 0.0264(16) 0.0084(12) -0.0023(12) 0.0004(13)
C58 0.0187(17) 0.0385(19) 0.0224(15) 0.0086(13) -0.0069(12) 0.0038(14)
C59 0.0210(18) 0.0360(19) 0.0218(15) 0.0013(13) -0.0082(12) -0.0039(14)
C60 0.0221(17) 0.0230(15) 0.0215(15) -0.0023(12) -0.0045(12) -0.0030(13)
C61 0.027(2) 0.0344(19) 0.0345(18) 0.0034(15) -0.0052(14) 0.0062(15)
C62 0.034(2) 0.0324(19) 0.039(2) 0.0122(15) -0.0088(16) 0.0011(16)
C63 0.041(3) 0.066(3) 0.047(2) 0.028(2) 0.0162(19) 0.019(2)
C64 0.040(2) 0.039(2) 0.0264(17) 0.0068(15) 0.0099(15) 0.0011(17)
N1 0.0161(13) 0.0157(11) 0.0136(11) 0.0006(9) -0.0010(9) -0.0014(10)
N2 0.0275(15) 0.0204(13) 0.0208(13) -0.0026(10) -0.0082(10) 0.0047(11)
N3 0.0204(14) 0.0276(14) 0.0229(13) 0.0029(10) 0.0003(10) -0.0100(11)
N4 0.0191(13) 0.0180(12) 0.0157(11) 0.0013(9) -0.0039(9) -0.0051(10)
N5 0.0215(14) 0.0181(12) 0.0253(13) 0.0043(10) -0.0067(10) 0.0040(11)
N6 0.0196(14) 0.0285(14) 0.0241(13) 0.0065(11) 0.0038(10) -0.0011(11)
P1 0.0122(4) 0.0136(3) 0.0126(3) -0.0007(3) -0.0007(3) -0.0014(3)
P2 0.0123(4) 0.0140(3) 0.0123(3) -0.0006(3) 0.0001(2) -0.0014(3)
P3 0.0127(4) 0.0148(3) 0.0116(3) -0.0005(3) -0.0004(2) 0.0005(3)
P4 0.0140(4) 0.0156(3) 0.0125(3) -0.0002(3) -0.0010(3) -0.0016(3)
S1 0.0188(4) 0.0180(3) 0.0133(3) 0.0010(3) 0.0033(3) -0.0006(3)
S2 0.0192(4) 0.0194(3) 0.0118(3) 0.0002(3) -0.0008(3) 0.0001(3)
Si1 0.0179(4) 0.0156(4) 0.0194(4) -0.0021(3) -0.0039(3) 0.0009(3)

loop_
_atom_type_symbol
_atom_type_description
_atom_type_scat_dispersion_real
_atom_type_scat_dispersion_imag
_atom_type_scat_source
C C 0.0033 0.0016 'International Tables Vol C Tables 4.2.6.8 and 6.1.1.4'
H H 0.0000 0.0000 'International Tables Vol C Tables 4.2.6.8 and 6.1.1.4'
N N 0.0061 0.0033 'International Tables Vol C Tables 4.2.6.8 and 6.1.1.4'
Si Si 0.0817 0.0704 'International Tables Vol C Tables 4.2.6.8 and 6.1.1.4'
P P 0.1023 0.0942 'International Tables Vol C Tables 4.2.6.8 and 6.1.1.4'
S S 0.1246 0.1234 'International Tables Vol C Tables 4.2.6.8 and 6.1.1.4'
Zr Zr -2.9673 0.5597 'International Tables Vol C Tables 4.2.6.8 and 6.1.1.4'

loop_
_geom_angle_atom_site_label_1
_geom_angle_atom_site_label_2
_geom_angle_atom_site_label_3
_geom_angle
N3 Zr1 N2 116.44(10)
N3 Zr1 C1 118.90(10)
N2 Zr1 C1 124.55(10)
N3 Zr1 N1 104.52(9)
N2 Zr1 N1 100.23(9)
C1 Zr1 N1 69.29(9)
N3 Zr1 S1 97.29(8)
N2 Zr1 S1 98.21(7)
C1 Zr1 S1 72.02(7)
N1 Zr1 S1 141.11(6)
N5 Zr2 N6 116.74(10)
N5 Zr2 C33 116.62(10)
N6 Zr2 C33 126.59(10)
N5 Zr2 N4 106.65(9)
N6 Zr2 N4 98.04(10)
C33 Zr2 N4 68.82(9)
N5 Zr2 S2 96.70(7)
N6 Zr2 S2 98.77(8)
C33 Zr2 S2 72.81(7)
N4 Zr2 S2 140.93(6)
P2 C1 P1 160.24(18)
P2 C1 Zr1 103.11(12)
P1 C1 Zr1 94.04(12)
C7 C2 C3 118.9(3)
C7 C2 P1 119.3(2)
C3 C2 P1 121.6(2)
C4 C3 C2 120.1(3)
C4 C3 H3 120.0
C2 C3 H3 120.0
C5 C4 C3 120.6(3)
C5 C4 H4 119.7
C3 C4 H4 119.7
C4 C5 C6 119.8(3)
C4 C5 H5 120.1
C6 C5 H5 120.1
C5 C6 C7 119.9(3)
C5 C6 H6 120.0
C7 C6 H6 120.0
C6 C7 C2 120.7(3)
C6 C7 H7 119.7
C2 C7 H7 119.7
Si1 C8 H8A 109.5
Si1 C8 H8B 109.5
H8A C8 H8B 109.5
Si1 C8 H8C 109.5
H8A C8 H8C 109.5
H8B C8 H8C 109.5
Si1 C9 H9A 109.5
Si1 C9 H9B 109.5
H9A C9 H9B 109.5
Si1 C9 H9C 109.5
H9A C9 H9C 109.5
H9B C9 H9C 109.5
Si1 C10 H10A 109.5
Si1 C10 H10B 109.5
H10A C10 H10B 109.5
Si1 C10 H10C 109.5
H10A C10 H10C 109.5
H10B C10 H10C 109.5
C16 C11 C12 119.0(3)
C16 C11 P1 118.2(2)
C12 C11 P1 122.7(2)
C13 C12 C11 120.2(3)
C13 C12 H12 119.9
C11 C12 H12 119.9
C12 C13 C14 120.0(3)
C12 C13 H13 120.0
C14 C13 H13 120.0
C15 C14 C13 119.9(3)
C15 C14 H14 120.1
C13 C14 H14 120.1
C16 C15 C14 120.4(3)
C16 C15 H15 119.8
C14 C15 H15 119.8
C15 C16 C11 120.5(3)
C15 C16 H16 119.8
C11 C16 H16 119.8
C22 C17 C18 118.9(3)
C22 C17 P2 119.2(2)
C18 C17 P2 121.7(2)
C17 C18 C19 120.6(3)
C17 C18 H18 119.7
C19 C18 H18 119.7
C20 C19 C18 119.4(3)
C20 C19 H19 120.3
C18 C19 H19 120.3
C21 C20 C19 120.7(3)
C21 C20 H20 119.7
C19 C20 H20 119.7
C20 C21 C22 120.0(3)
C20 C21 H21 120.0
C22 C21 H21 120.0
C17 C22 C21 120.4(3)
C17 C22 H22 119.8
C21 C22 H22 119.8
C24 C23 C28 118.8(3)
C24 C23 P2 120.6(2)
C28 C23 P2 119.5(2)
C23 C24 C25 120.1(3)
C23 C24 H24 120.0
C25 C24 H24 120.0
C26 C25 C24 120.5(3)
C26 C25 H25 119.7
C24 C25 H25 119.7
C25 C26 C27 119.7(3)
C25 C26 H26 120.1
C27 C26 H26 120.1
C28 C27 C26 120.1(3)
C28 C27 H27 120.0
C26 C27 H27 120.0
C27 C28 C23 120.7(3)
C27 C28 H28 119.6
C23 C28 H28 119.6
N2 C29 H29A 109.5
N2 C29 H29B 109.5
H29A C29 H29B 109.5
N2 C29 H29C 109.5
H29A C29 H29C 109.5
H29B C29 H29C 109.5
N2 C30 H30A 109.5
N2 C30 H30B 109.5
H30A C30 H30B 109.5
N2 C30 H30C 109.5
H30A C30 H30C 109.5
H30B C30 H30C 109.5
N3 C31 H31A 109.5
N3 C31 H31B 109.5
H31A C31 H31B 109.5
N3 C31 H31C 109.5
H31A C31 H31C 109.5
H31B C31 H31C 109.5
N3 C32 H32A 109.5
N3 C32 H32B 109.5
H32A C32 H32B 109.5
N3 C32 H32C 109.5
H32A C32 H32C 109.5
H32B C32 H32C 109.5
P3 C33 P4 162.89(18)
P3 C33 Zr2 102.19(12)
P4 C33 Zr2 94.08(12)
C39 C34 C35 119.2(3)
C39 C34 P3 120.2(2)
C35 C34 P3 120.7(2)
C36 C35 C34 119.7(3)
C36 C35 H35 120.1
C34 C35 H35 120.1
C35 C36 C37 120.8(3)
C35 C36 H36 119.6
C37 C36 H36 119.6
C38 C37 C36 119.7(3)
C38 C37 H37 120.2
C36 C37 H37 120.2
C37 C38 C39 120.2(3)
C37 C38 H38 119.9
C39 C38 H38 119.9
C38 C39 C34 120.4(3)
C38 C39 H39 119.8
C34 C39 H39 119.8
C45 C40 C41 118.9(3)
C45 C40 P3 120.6(2)
C41 C40 P3 120.2(2)
C42 C41 C40 120.4(3)
C42 C41 H41 119.8
C40 C41 H41 119.8
C41 C42 C43 120.5(3)
C41 C42 H42 119.7
C43 C42 H42 119.7
C44 C43 C42 119.6(3)
C44 C43 H43 120.2
C42 C43 H43 120.2
C43 C44 C45 120.3(3)
C43 C44 H44 119.8
C45 C44 H44 119.8
C44 C45 C40 120.2(3)
C44 C45 H45 119.9
C40 C45 H45 119.9
N4 Si2 C48 106.7(7)
N4 Si2 C47 112.4(8)
C48 Si2 C47 108.4(8)
N4 Si2 C46 105.7(12)
C48 Si2 C46 109.1(9)
C47 Si2 C46 114.3(12)
C46A Si2A N4 122.3(18)
C46A Si2A C47A 101.0(19)
N4 Si2A C47A 107.9(9)
C46A Si2A C48A 109.1(14)
N4 Si2A C48A 106.8(10)
C47A Si2A C48A 109.0(11)
Si2A C48A H48D 109.5
Si2A C48A H48E 109.5
H48D C48A H48E 109.5
Si2A C48A H48F 109.5
H48D C48A H48F 109.5
H48E C48A H48F 109.5
Si2A C47A H47D 109.5
Si2A C47A H47E 109.5
H47D C47A H47E 109.5
Si2A C47A H47F 109.5
H47D C47A H47F 109.5
H47E C47A H47F 109.5
Si2A C46A H46D 109.5
Si2A C46A H46E 109.5
H46D C46A H46E 109.5
Si2A C46A H46F 109.5
H46D C46A H46F 109.5
H46E C46A H46F 109.5
C54 C49 C50 117.9(3)
C54 C49 P4 123.8(2)
C50 C49 P4 118.2(2)
C51 C50 C49 120.8(3)
C51 C50 H50 119.6
C49 C50 H50 119.6
C50 C51 C52 120.4(3)
C50 C51 H51 119.8
C52 C51 H51 119.8
C53 C52 C51 119.8(3)
C53 C52 H52 120.1
C51 C52 H52 120.1
C52 C53 C54 120.2(3)
C52 C53 H53 119.9
C54 C53 H53 119.9
C53 C54 C49 120.9(3)
C53 C54 H54 119.5
C49 C54 H54 119.5
C56 C55 C60 119.2(3)
C56 C55 P4 119.4(2)
C60 C55 P4 121.2(2)
C55 C56 C57 120.1(3)
C55 C56 H56 120.0
C57 C56 H56 120.0
C58 C57 C56 119.7(3)
C58 C57 H57 120.1
C56 C57 H57 120.1
C57 C58 C59 120.5(3)
C57 C58 H58 119.7
C59 C58 H58 119.7
C60 C59 C58 119.8(3)
C60 C59 H59 120.1
C58 C59 H59 120.1
C59 C60 C55 120.6(3)
C59 C60 H60 119.7
C55 C60 H60 119.7
N5 C61 H61A 109.5
N5 C61 H61B 109.5
H61A C61 H61B 109.5
N5 C61 H61C 109.5
H61A C61 H61C 109.5
H61B C61 H61C 109.5
N5 C62 H62A 109.5
N5 C62 H62B 109.5
H62A C62 H62B 109.5
N5 C62 H62C 109.5
H62A C62 H62C 109.5
H62B C62 H62C 109.5
N6 C63 H63A 109.5
N6 C63 H63B 109.5
H63A C63 H63B 109.5
N6 C63 H63C 109.5
H63A C63 H63C 109.5
H63B C63 H63C 109.5
N6 C64 H64A 109.5
N6 C64 H64B 109.5
H64A C64 H64B 109.5
N6 C64 H64C 109.5
H64A C64 H64C 109.5
H64B C64 H64C 109.5
P1 N1 Si1 134.05(15)
P1 N1 Zr1 95.16(11)
Si1 N1 Zr1 127.74(12)
C29 N2 C30 111.0(3)
C29 N2 Zr1 125.9(2)
C30 N2 Zr1 122.9(2)
C31 N3 C32 110.9(3)
C31 N3 Zr1 133.8(2)
C32 N3 Zr1 115.0(2)
P4 N4 Si2 139.0(4)
P4 N4 Si2A 136.3(5)
Si2 N4 Si2A 12.5(6)
P4 N4 Zr2 95.43(10)
Si2 N4 Zr2 125.3(4)
Si2A N4 Zr2 127.2(5)
C61 N5 C62 110.9(2)
C61 N5 Zr2 124.0(2)
C62 N5 Zr2 125.0(2)
C63 N6 C64 110.8(3)
C63 N6 Zr2 112.0(2)
C64 N6 Zr2 137.0(2)
N1 P1 C1 101.41(13)
N1 P1 C2 110.98(12)
C1 P1 C2 111.92(13)
N1 P1 C11 112.12(12)
C1 P1 C11 115.83(13)
C2 P1 C11 104.77(12)
C1 P2 C17 115.54(13)
C1 P2 C23 113.29(13)
C17 P2 C23 105.29(13)
C1 P2 S1 103.86(10)
C17 P2 S1 108.69(9)
C23 P2 S1 110.13(9)
C33 P3 C34 113.87(13)
C33 P3 C40 116.52(13)
C34 P3 C40 103.46(13)
C33 P3 S2 105.06(10)
C34 P3 S2 109.33(9)
C40 P3 S2 108.46(9)
N4 P4 C33 101.65(12)
N4 P4 C55 113.60(13)
C33 P4 C55 114.25(13)
N4 P4 C49 110.78(13)
C33 P4 C49 114.52(13)
C55 P4 C49 102.45(13)
P2 S1 Zr1 79.86(3)
P3 S2 Zr2 79.75(3)
N1 Si1 C9 105.92(13)
N1 Si1 C8 112.58(13)
C9 Si1 C8 109.79(15)
N1 Si1 C10 112.68(13)
C9 Si1 C10 109.34(14)
C8 Si1 C10 106.53(16)

loop_
_geom_bond_atom_site_label_1
_geom_bond_atom_site_label_2
_geom_bond_distance
Zr1 N3 2.028(2)
Zr1 N2 2.038(2)
Zr1 C1 2.237(3)
Zr1 N1 2.241(2)
Zr1 S1 2.6786(8)
Zr2 N5 2.029(2)
Zr2 N6 2.029(3)
Zr2 C33 2.247(3)
Zr2 N4 2.250(2)
Zr2 S2 2.6705(7)
C1 P2 1.650(3)
C1 P1 1.667(3)
C2 C7 1.393(4)
C2 C3 1.394(4)
C2 P1 1.816(3)
C3 C4 1.389(4)
C3 H3 0.9500
C4 C5 1.380(4)
C4 H4 0.9500
C5 C6 1.385(4)
C5 H5 0.9500
C6 C7 1.389(4)
C6 H6 0.9500
C7 H7 0.9500
C8 Si1 1.869(3)
C8 H8A 0.9800
C8 H8B 0.9800
C8 H8C 0.9800
C9 Si1 1.867(3)
C9 H9A 0.9800
C9 H9B 0.9800
C9 H9C 0.9800
C10 Si1 1.871(3)
C10 H10A 0.9800
C10 H10B 0.9800
C10 H10C 0.9800
C11 C16 1.393(4)
C11 C12 1.400(4)
C11 P1 1.817(3)
C12 C13 1.387(4)
C12 H12 0.9500
C13 C14 1.387(4)
C13 H13 0.9500
C14 C15 1.385(4)
C14 H14 0.9500
C15 C16 1.379(4)
C15 H15 0.9500
C16 H16 0.9500
C17 C22 1.386(4)
C17 C18 1.392(4)
C17 P2 1.815(3)
C18 C19 1.394(4)
C18 H18 0.9500
C19 C20 1.378(4)
C19 H19 0.9500
C20 C21 1.373(4)
C20 H20 0.9500
C21 C22 1.392(4)
C21 H21 0.9500
C22 H22 0.9500
C23 C24 1.392(4)
C23 C28 1.401(4)
C23 P2 1.819(3)
C24 C25 1.393(4)
C24 H24 0.9500
C25 C26 1.380(4)
C25 H25 0.9500
C26 C27 1.387(4)
C26 H26 0.9500
C27 C28 1.380(4)
C27 H27 0.9500
C28 H28 0.9500
C29 N2 1.458(4)
C29 H29A 0.9800
C29 H29B 0.9800
C29 H29C 0.9800
C30 N2 1.462(4)
C30 H30A 0.9800
C30 H30B 0.9800
C30 H30C 0.9800
C31 N3 1.444(4)
C31 H31A 0.9800
C31 H31B 0.9800
C31 H31C 0.9800
C32 N3 1.461(4)
C32 H32A 0.9800
C32 H32B 0.9800
C32 H32C 0.9800
C33 P3 1.653(3)
C33 P4 1.664(3)
C34 C39 1.386(4)
C34 C35 1.403(4)
C34 P3 1.804(3)
C35 C36 1.375(4)
C35 H35 0.9500
C36 C37 1.383(4)
C36 H36 0.9500
C37 C38 1.378(4)
C37 H37 0.9500
C38 C39 1.385(4)
C38 H38 0.9500
C39 H39 0.9500
C40 C45 1.390(4)
C40 C41 1.393(4)
C40 P3 1.820(3)
C41 C42 1.375(4)
C41 H41 0.9500
C42 C43 1.387(4)
C42 H42 0.9500
C43 C44 1.376(4)
C43 H43 0.9500
C44 C45 1.390(4)
C44 H44 0.9500
C45 H45 0.9500
Si2 N4 1.715(13)
Si2 C48 1.845(17)
Si2 C47 1.896(19)
Si2 C46 2.00(3)
C46 H46A 0.9800
C46 H46B 0.9800
C46 H46C 0.9800
C47 H47A 0.9800
C47 H47B 0.9800
C47 H47C 0.9800
C48 H48A 0.9800
C48 H48B 0.9800
C48 H48C 0.9800
Si2A C46A 1.72(4)
Si2A N4 1.737(17)
Si2A C47A 1.85(2)
Si2A C48A 1.89(2)
C48A H48D 0.9800
C48A H48E 0.9800
C48A H48F 0.9800
C47A H47D 0.9800
C47A H47E 0.9800
C47A H47F 0.9800
C46A H46D 0.9800
C46A H46E 0.9800
C46A H46F 0.9800
C49 C54 1.392(4)
C49 C50 1.396(4)
C49 P4 1.826(3)
C50 C51 1.378(4)
C50 H50 0.9500
C51 C52 1.381(5)
C51 H51 0.9500
C52 C53 1.368(5)
C52 H52 0.9500
C53 C54 1.389(4)
C53 H53 0.9500
C54 H54 0.9500
C55 C56 1.390(4)
C55 C60 1.393(4)
C55 P4 1.814(3)
C56 C57 1.396(4)
C56 H56 0.9500
C57 C58 1.380(4)
C57 H57 0.9500
C58 C59 1.382(4)
C58 H58 0.9500
C59 C60 1.380(4)
C59 H59 0.9500
C60 H60 0.9500
C61 N5 1.452(4)
C61 H61A 0.9800
C61 H61B 0.9800
C61 H61C 0.9800
C62 N5 1.452(4)
C62 H62A 0.9800
C62 H62B 0.9800
C62 H62C 0.9800
C63 N6 1.442(4)
C63 H63A 0.9800
C63 H63B 0.9800
C63 H63C 0.9800
C64 N6 1.453(4)
C64 H64A 0.9800
C64 H64B 0.9800
C64 H64C 0.9800
N1 P1 1.623(2)
N1 Si1 1.726(2)
N4 P4 1.613(2)
P2 S1 2.0370(10)
P3 S2 2.0376(9)
